data_7151233
loop_
_publ_author_name
'Davies, Stephen G.'
'Garner, A. Christopher'
'Roberts, Paul M.'
'Smith, Andrew D.'
'Sweet, Miles J.'
'Thomson, James E.'

_publ_section_title
;
 Oxazinanones as chiral auxiliaries: synthesis and evaluation in
 enolate alkylations and aldol reactions.
;
_journal_issue 14
_journal_name_full 'Organic &amp; biomolecular chemistry'
_journal_page_first 2753
_journal_page_last 2768
_journal_paper_doi 10.1039/b604073j
_journal_volume 4
_journal_year 2006
_chemical_absolute_configuration unk
_chemical_formula_moiety 'C19 H27 N1 O4'
_chemical_formula_sum 'C19 H27 N O4'
_chemical_formula_weight 333.43
_chemical_melting_point ?
_space_group_IT_number 5
_symmetry_cell_setting monoclinic
_symmetry_Int_Tables_number 5
_symmetry_space_group_name_Hall 'C 2y'
_symmetry_space_group_name_H-M 'C 1 2 1'
_atom_sites_solution_hydrogens geom
_atom_sites_solution_primary direct
_cell_angle_alpha 90
_cell_angle_beta 119.6642(13)
_cell_angle_gamma 90
_cell_formula_units_Z 4
_cell_length_a 17.9151(5)
_cell_length_b 9.5994(3)
_cell_length_c 12.1722(4)
_cell_measurement_reflns_used 2024
_cell_measurement_temperature 190
_cell_measurement_theta_max 27
_cell_measurement_theta_min 5
_cell_volume 1818.96(10)
_computing_cell_refinement
;
Denzo/Scalepack (Otwinowski & Minor, 1996)
;
_computing_data_collection
;
COLLECT (Nonius BV, 1997)
;
_computing_data_reduction
;
Denzo/Scalepack (Otwinowski & Minor, 1996)
;
_computing_molecular_graphics
;
CAMERON (Watkin et al 1996)
;
_computing_publication_material
;
CRYSTALS (Watkin et al 2001)
;
_computing_structure_refinement
;
CRYSTALS (Watkin et al 2001)
;
_computing_structure_solution
;
SIR92 (Altomare et al, 1994)
;
_diffrn_ambient_temperature 190
_diffrn_measured_fraction_theta_full 0.989
_diffrn_measured_fraction_theta_max 0.986
_diffrn_measurement_device_type
;
Enraf Nonius Kappa CCD
;
_diffrn_measurement_method \w
_diffrn_radiation_monochromator graphite
_diffrn_radiation_type 'Mo K\a'
_diffrn_radiation_wavelength 0.71073
_diffrn_reflns_av_R_equivalents 0.01
_diffrn_reflns_limit_h_max 22
_diffrn_reflns_limit_h_min -22
_diffrn_reflns_limit_k_max 11
_diffrn_reflns_limit_k_min -12
_diffrn_reflns_limit_l_max 15
_diffrn_reflns_limit_l_min -15
_diffrn_reflns_number 3934
_diffrn_reflns_theta_full 26.511
_diffrn_reflns_theta_max 27.472
_diffrn_reflns_theta_min 5.107
_diffrn_standards_decay_% 0.00
_diffrn_standards_interval_count 0
_diffrn_standards_interval_time 0
_diffrn_standards_number 0
_exptl_absorpt_coefficient_mu 0.085
_exptl_absorpt_correction_T_max 0.99
_exptl_absorpt_correction_T_min 0.99
_exptl_absorpt_correction_type multi-scan
_exptl_absorpt_process_details
;
Denzo/Scalepack (Otwinowski & Minor, 1996)
;
_exptl_crystal_colour ' colourless '
_exptl_crystal_density_diffrn 1.217
_exptl_crystal_density_meas ?
_exptl_crystal_description ' block '
_exptl_crystal_F_000 720.000
_exptl_crystal_size_max 0.10
_exptl_crystal_size_mid 0.10
_exptl_crystal_size_min 0.10
_refine_diff_density_max 0.17
_refine_diff_density_min -0.13
_refine_ls_extinction_method None
_refine_ls_goodness_of_fit_ref 1.1371
_refine_ls_hydrogen_treatment constr
_refine_ls_matrix_type full
_refine_ls_number_parameters 217
_refine_ls_number_reflns 1765
_refine_ls_R_factor_all 0.0424
_refine_ls_R_factor_gt 0.0324
_refine_ls_shift/su_max 0.000389
_refine_ls_structure_factor_coef F
_refine_ls_weighting_details
;
Method = Prince modified Chebychev polynomial, (Watkin, 1994)
W = [weight] * [1-(deltaF/6*sigmaF)^2]^2

0.599 0.224 0.274 0.558E-01
;
_refine_ls_weighting_scheme calc
_refine_ls_wR_factor_all 0.0465
_refine_ls_wR_factor_gt 0.0365
_refine_ls_wR_factor_ref 0.0365
_reflns_limit_h_max 20
_reflns_limit_h_min -22
_reflns_limit_k_max 12
_reflns_limit_k_min 0
_reflns_limit_l_max 15
_reflns_limit_l_min 0
_reflns_number_gt 1765
_reflns_number_total 2192
_reflns_threshold_expression I>3.00u(I)
_cod_data_source_file b604073j.txt
_cod_data_source_block CRYSTALS_cif
_cod_depositor_comments
;
The following automatic conversions were performed:

'_chemical_melting_point' value 'not measured' was changed to '?' -
the value is undefined or not given.

Automatic conversion script
Id: cif_fix_values 1569 2011-02-09 13:29:24Z adriana 
;
_cod_original_cell_volume 1819.0(1)
_cod_original_sg_symbol_H-M 'C 2'
_cod_original_formula_sum 'C19 H27 N1 O4'
_cod_database_code 7151233

loop_
_symmetry_equiv_pos_as_xyz
x,y,z
x+1/2,y+1/2,z
-x,y,-z
-x+1/2,y+1/2,-z

loop_
_atom_site_label
_atom_site_type_symbol
_atom_site_fract_x
_atom_site_fract_y
_atom_site_fract_z
_atom_site_U_iso_or_equiv
_atom_site_occupancy
_atom_site_adp_type
_atom_site_attached_hydrogens
N1 N 0.9100(1) 0.22712(19) 0.20239(15) 0.0283 1.0000 Uani .
C2 C 0.82720(11) 0.3044(2) 0.16086(18) 0.0288 1.0000 Uani .
C3 C 0.82475(12) 0.4349(2) 0.08828(18) 0.0306 1.0000 Uani .
C4 C 0.87441(11) 0.4168(2) 0.01792(18) 0.0297 1.0000 Uani .
O5 O 0.96408(8) 0.38944(16) 0.11710(13) 0.0321 1.0000 Uani .
C6 C 0.98168(11) 0.2948(2) 0.20682(18) 0.0286 1.0000 Uani .
O7 O 1.05499(8) 0.26962(18) 0.28312(15) 0.0395 1.0000 Uani .
C8 C 0.84283(13) 0.2990(3) -0.07766(19) 0.0388 1.0000 Uani .
C9 C 0.87977(14) 0.5523(3) -0.0417(2) 0.0387 1.0000 Uani .
C10 C 0.81482(14) 0.3339(3) 0.2754(2) 0.0385 1.0000 Uani .
C11 C 0.72781(14) 0.4025(3) 0.2320(2) 0.0414 1.0000 Uani .
C12 C 0.88683(16) 0.4231(5) 0.3766(2) 0.0701 1.0000 Uani .
C13 C 0.91114(12) 0.0868(2) 0.23032(19) 0.0291 1.0000 Uani .
C14 C 0.98907(11) -0.0027(2) 0.26157(18) 0.0278 1.0000 Uani .
C15 C 0.98444(12) -0.1396(2) 0.32426(19) 0.0310 1.0000 Uani .
C16 C 1.06871(12) -0.2178(2) 0.37967(18) 0.0291 1.0000 Uani .
C17 C 1.07852(14) -0.3353(2) 0.3224(2) 0.0381 1.0000 Uani .
C18 C 1.15727(16) -0.4022(3) 0.3729(2) 0.0444 1.0000 Uani .
C19 C 1.22735(14) -0.3522(3) 0.4821(2) 0.0431 1.0000 Uani .
C20 C 1.21798(13) -0.2352(3) 0.5414(2) 0.0384 1.0000 Uani .
C21 C 1.13892(13) -0.1684(2) 0.4905(2) 0.0333 1.0000 Uani .
H21 H 0.7778 0.2445 0.0999 0.0371 1.0000 Uiso .
O22 O 0.91670(9) -0.22767(19) 0.23644(17) 0.0466 1.0000 Uani .
C23 C 0.99367(16) -0.0283(3) 0.1402(2) 0.0425 1.0000 Uani .
O24 O 0.84584(9) 0.03440(17) 0.22145(16) 0.0400 1.0000 Uani .
H31 H 0.8502 0.5140 0.1505 0.0408 1.0000 Uiso .
H32 H 0.7633 0.4579 0.0266 0.0408 1.0000 Uiso .
H81 H 0.8781 0.2936 -0.1206 0.0496 1.0000 Uiso .
H82 H 0.8462 0.2086 -0.0351 0.0496 1.0000 Uiso .
H83 H 0.7810 0.3167 -0.1440 0.0496 1.0000 Uiso .
H91 H 0.9126 0.5381 -0.0882 0.0497 1.0000 Uiso .
H92 H 0.9090 0.6259 0.0240 0.0497 1.0000 Uiso .
H93 H 0.8201 0.5855 -0.1045 0.0497 1.0000 Uiso .
H101 H 0.8169 0.2394 0.3170 0.0517 1.0000 Uiso .
H111 H 0.7185 0.4229 0.3046 0.0558 1.0000 Uiso .
H112 H 0.7261 0.4948 0.1890 0.0558 1.0000 Uiso .
H113 H 0.6797 0.3433 0.1687 0.0558 1.0000 Uiso .
H121 H 0.8770 0.4381 0.4496 0.0820 1.0000 Uiso .
H122 H 0.9439 0.3753 0.4076 0.0820 1.0000 Uiso .
H123 H 0.8880 0.5147 0.3386 0.0820 1.0000 Uiso .
H141 H 1.0437 0.0479 0.3234 0.0366 1.0000 Uiso .
H151 H 0.9724 -0.1160 0.3951 0.0395 1.0000 Uiso .
H171 H 1.0271 -0.3728 0.2436 0.0442 1.0000 Uiso .
H181 H 1.1639 -0.4882 0.3298 0.0551 1.0000 Uiso .
H191 H 1.2852 -0.3987 0.5187 0.0493 1.0000 Uiso .
H201 H 1.2679 -0.1987 0.6207 0.0469 1.0000 Uiso .
H211 H 1.1325 -0.0846 0.5346 0.0400 1.0000 Uiso .
H221 H 0.8667 -0.1700 0.2212 0.0500 1.0000 Uiso .
H231 H 1.0446 -0.0875 0.1583 0.0593 1.0000 Uiso .
H232 H 0.9970 0.0614 0.1011 0.0593 1.0000 Uiso .
H233 H 0.9399 -0.0797 0.0764 0.0593 1.0000 Uiso .

loop_
_atom_site_aniso_label
_atom_site_aniso_U_11
_atom_site_aniso_U_22
_atom_site_aniso_U_33
_atom_site_aniso_U_23
_atom_site_aniso_U_13
_atom_site_aniso_U_12
N1 0.0196(7) 0.0334(9) 0.0310(8) 0.0039(7) 0.0118(6) 0.0038(7)
C2 0.0196(8) 0.0352(11) 0.0307(9) 0.0022(9) 0.0117(7) 0.0043(8)
C3 0.0257(9) 0.0357(11) 0.0304(9) 0.0029(9) 0.0139(7) 0.0050(9)
C4 0.0192(8) 0.0389(12) 0.0284(9) 0.0042(9) 0.0096(7) 0.0037(8)
O5 0.0197(6) 0.0381(8) 0.0345(7) 0.0064(7) 0.0104(5) 0.0006(6)
C6 0.0209(8) 0.0304(11) 0.0315(9) -0.0015(9) 0.0106(7) -0.0014(8)
O7 0.0190(6) 0.0405(9) 0.0463(8) 0.0081(7) 0.0066(6) -0.0012(6)
C8 0.031(1) 0.0528(15) 0.032(1) -0.0050(11) 0.0155(8) -0.000(1)
C9 0.028(1) 0.0462(12) 0.0412(11) 0.0125(11) 0.0170(9) 0.005(1)
C10 0.0347(11) 0.0521(14) 0.033(1) 0.007(1) 0.0204(9) 0.012(1)
C11 0.0349(11) 0.0518(15) 0.0445(11) 0.0001(11) 0.0250(9) 0.0075(11)
C12 0.0398(13) 0.130(3) 0.0351(12) -0.0217(18) 0.015(1) 0.0052(18)
C13 0.0224(9) 0.0353(11) 0.029(1) 0.0014(8) 0.0125(8) 0.0017(8)
C14 0.0220(9) 0.033(1) 0.0298(9) 0.0010(9) 0.0136(7) 0.0004(8)
C15 0.0245(9) 0.0350(11) 0.035(1) 0.0012(9) 0.0154(8) -0.0020(8)
C16 0.0288(9) 0.030(1) 0.0301(9) 0.0063(9) 0.0159(7) -0.0007(9)
C17 0.0383(11) 0.0334(11) 0.0348(11) 0.001(1) 0.0121(9) 0.002(1)
C18 0.0487(13) 0.0352(12) 0.0473(12) 0.0023(11) 0.022(1) 0.0103(11)
C19 0.0380(11) 0.0420(13) 0.0459(13) 0.0126(11) 0.018(1) 0.0111(11)
C20 0.030(1) 0.0406(12) 0.037(1) 0.007(1) 0.0113(8) -0.001(1)
C21 0.031(1) 0.0347(11) 0.034(1) 0.0022(9) 0.0159(8) -0.0009(9)
O22 0.0264(7) 0.0398(9) 0.062(1) -0.0030(8) 0.0127(7) -0.0043(7)
C23 0.0467(13) 0.0499(14) 0.0390(12) 0.011(1) 0.027(1) 0.0146(11)
O24 0.0248(7) 0.0385(9) 0.059(1) 0.0072(8) 0.0221(7) 0.0004(6)

loop_
_atom_type_symbol
_atom_type_scat_dispersion_real
_atom_type_scat_dispersion_imag
_atom_type_scat_Cromer_Mann_a1
_atom_type_scat_Cromer_Mann_b1
_atom_type_scat_Cromer_Mann_a2
_atom_type_scat_Cromer_Mann_b2
_atom_type_scat_Cromer_Mann_a3
_atom_type_scat_Cromer_Mann_b3
_atom_type_scat_Cromer_Mann_a4
_atom_type_scat_Cromer_Mann_b4
_atom_type_scat_Cromer_Mann_c
_atom_type_scat_source
'C ' 0.0033 0.0016 2.3100 20.8439 1.0200 10.2075 1.5886 0.5687 0.8650 51.6512 0.2156 International_Tables_Vol_IV_Table_2.2B
'H ' 0.0000 0.0000 0.4930 10.5109 0.3229 26.1257 0.1402 3.1424 0.0408 57.7998 0.0030 International_Tables_Vol_IV_Table_2.2B
'N ' 0.0061 0.0033 12.2126 0.0057 3.1322 9.8933 2.0125 28.9975 1.1663 0.5826 -11.5290 International_Tables_Vol_IV_Table_2.2B
'O ' 0.0106 0.0060 3.0485 13.2771 2.2868 5.7011 1.5463 0.3239 0.8670 32.9089 0.2508 International_Tables_Vol_IV_Table_2.2B

loop_
_geom_angle_atom_site_label_1
_geom_angle_site_symmetry_1
_geom_angle_atom_site_label_2
_geom_angle_site_symmetry_2
_geom_angle_atom_site_label_3
_geom_angle_site_symmetry_3
_geom_angle
_geom_angle_publ_flag
C2 . N1 . C6 . 120.77(16) yes
C2 . N1 . C13 . 116.92(16) yes
C6 . N1 . C13 . 122.25(16) yes
N1 . C2 . C3 . 109.93(15) yes
N1 . C2 . C10 . 110.24(15) yes
C3 . C2 . C10 . 113.45(18) yes
N1 . C2 . H21 . 109.159 no
C3 . C2 . H21 . 106.259 no
C10 . C2 . H21 . 107.625 no
C2 . C3 . C4 . 112.12(17) yes
C2 . C3 . H31 . 108.171 no
C4 . C3 . H31 . 109.638 no
C2 . C3 . H32 . 108.753 no
C4 . C3 . H32 . 109.585 no
H31 . C3 . H32 . 108.495 no
C3 . C4 . O5 . 105.23(14) yes
C3 . C4 . C8 . 114.67(17) yes
O5 . C4 . C8 . 109.64(17) yes
C3 . C4 . C9 . 111.43(18) yes
O5 . C4 . C9 . 104.03(16) yes
C8 . C4 . C9 . 111.11(17) yes
C4 . O5 . C6 . 120.70(15) yes
N1 . C6 . O5 . 116.05(15) yes
N1 . C6 . O7 . 124.19(19) yes
O5 . C6 . O7 . 119.73(17) yes
C4 . C8 . H81 . 110.300 no
C4 . C8 . H82 . 110.304 no
H81 . C8 . H82 . 109.570 no
C4 . C8 . H83 . 109.435 no
H81 . C8 . H83 . 108.435 no
H82 . C8 . H83 . 108.756 no
C4 . C9 . H91 . 110.287 no
C4 . C9 . H92 . 110.833 no
H91 . C9 . H92 . 109.018 no
C4 . C9 . H93 . 109.833 no
H91 . C9 . H93 . 108.119 no
H92 . C9 . H93 . 108.689 no
C2 . C10 . C11 . 110.22(16) yes
C2 . C10 . C12 . 112.92(19) yes
C11 . C10 . C12 . 110.3(2) yes
C2 . C10 . H101 . 107.216 no
C11 . C10 . H101 . 109.394 no
C12 . C10 . H101 . 106.637 no
C10 . C11 . H111 . 111.599 no
C10 . C11 . H112 . 108.522 no
H111 . C11 . H112 . 107.940 no
C10 . C11 . H113 . 111.375 no
H111 . C11 . H113 . 109.656 no
H112 . C11 . H113 . 107.598 no
C10 . C12 . H121 . 110.358 no
C10 . C12 . H122 . 109.927 no
H121 . C12 . H122 . 108.983 no
C10 . C12 . H123 . 108.793 no
H121 . C12 . H123 . 109.811 no
H122 . C12 . H123 . 108.949 no
N1 . C13 . C14 . 120.68(17) yes
N1 . C13 . O24 . 118.60(18) yes
C14 . C13 . O24 . 120.56(19) yes
C13 . C14 . C15 . 109.74(16) yes
C13 . C14 . C23 . 109.23(16) yes
C15 . C14 . C23 . 112.33(18) yes
C13 . C14 . H141 . 110.219 no
C15 . C14 . H141 . 107.987 no
C23 . C14 . H141 . 107.300 no
C14 . C15 . C16 . 110.91(16) yes
C14 . C15 . O22 . 111.56(16) yes
C16 . C15 . O22 . 109.30(18) yes
C14 . C15 . H151 . 108.439 no
C16 . C15 . H151 . 108.490 no
O22 . C15 . H151 . 108.044 no
C15 . C16 . C17 . 121.85(18) yes
C15 . C16 . C21 . 119.06(19) yes
C17 . C16 . C21 . 119.08(19) yes
C16 . C17 . C18 . 120.7(2) yes
C16 . C17 . H171 . 119.027 no
C18 . C17 . H171 . 120.298 no
C17 . C18 . C19 . 120.3(2) yes
C17 . C18 . H181 . 120.051 no
C19 . C18 . H181 . 119.672 no
C18 . C19 . C20 . 119.6(2) yes
C18 . C19 . H191 . 121.016 no
C20 . C19 . H191 . 119.420 no
C19 . C20 . C21 . 120.0(2) yes
C19 . C20 . H201 . 120.289 no
C21 . C20 . H201 . 119.692 no
C16 . C21 . C20 . 120.4(2) yes
C16 . C21 . H211 . 120.127 no
C20 . C21 . H211 . 119.486 no
C15 . O22 . H221 . 99.437 no
C14 . C23 . H231 . 110.796 no
C14 . C23 . H232 . 111.293 no
H231 . C23 . H232 . 109.258 no
C14 . C23 . H233 . 109.303 no
H231 . C23 . H233 . 107.938 no
H232 . C23 . H233 . 108.156 no

loop_
_geom_bond_atom_site_label_1
_geom_bond_site_symmetry_1
_geom_bond_atom_site_label_2
_geom_bond_site_symmetry_2
_geom_bond_distance
_geom_bond_publ_flag
N1 . C2 . 1.505(2) yes
N1 . C6 . 1.415(2) yes
N1 . C13 . 1.387(3) yes
C2 . C3 . 1.521(3) yes
C2 . C10 . 1.542(3) yes
C2 . H21 . 1.007 no
C3 . C4 . 1.520(3) yes
C3 . H31 . 1.008 no
C3 . H32 . 1.004 no
C4 . O5 . 1.479(2) yes
C4 . C8 . 1.516(3) yes
C4 . C9 . 1.516(3) yes
O5 . C6 . 1.333(2) yes
C6 . O7 . 1.199(2) yes
C8 . H81 . 1.001 no
C8 . H82 . 0.997 no
C8 . H83 . 1.012 no
C9 . H91 . 1.006 no
C9 . H92 . 0.999 no
C9 . H93 . 1.011 no
C10 . C11 . 1.525(3) yes
C10 . C12 . 1.531(4) yes
C10 . H101 . 1.030 no
C11 . H111 . 0.997 no
C11 . H112 . 1.023 no
C11 . H113 . 1.001 no
C12 . H121 . 0.998 no
C12 . H122 . 1.008 no
C12 . H123 . 0.998 no
C13 . C14 . 1.518(3) yes
C13 . O24 . 1.228(2) yes
C14 . C15 . 1.543(3) yes
C14 . C23 . 1.540(3) yes
C14 . H141 . 1.015 no
C15 . C16 . 1.513(3) yes
C15 . O22 . 1.430(3) yes
C15 . H151 . 1.012 no
C16 . C17 . 1.382(3) yes
C16 . C21 . 1.395(3) yes
C17 . C18 . 1.387(3) yes
C17 . H171 . 1.012 no
C18 . C19 . 1.387(4) yes
C18 . H181 . 1.015 no
C19 . C20 . 1.388(4) yes
C19 . H191 . 1.008 no
C20 . C21 . 1.390(3) yes
C20 . H201 . 1.000 no
C21 . H211 . 1.004 no
O22 . H221 . 0.990 no
C23 . H231 . 1.003 no
C23 . H232 . 1.000 no
C23 . H233 . 1.017 no

loop_
_cod_related_entry_id
_cod_related_entry_database
_cod_related_entry_code
1 ChemSpider 9884478
